data_7133819
loop_
_publ_author_name
'Qin, Yunlong'
'Zhang, Jianing'
'Zhang, Congcong'
'Wang, Qilin'

_publ_section_title
;
 Substituent-dependent [4+2] or [2+2] cycloadditions of phenylallenyl
 phosphine oxides with arynes.
;
_journal_issue 80
_journal_name_full 'Chemical communications (Cambridge, England)'
_journal_page_first 11343
_journal_page_last 11346
_journal_paper_doi 10.1039/d4cc03507k
_journal_volume 60
_journal_year 2024
_chemical_formula_moiety 'C27 H20 Br O P'
_chemical_formula_sum 'C27 H20 Br O P'
_chemical_formula_weight 471.31
_space_group_crystal_system monoclinic
_space_group_IT_number 14
_space_group_name_Hall '-P 2yn'
_space_group_name_H-M_alt 'P 1 21/n 1'
_atom_sites_solution_hydrogens geom
_atom_sites_solution_primary dual
_audit_creation_date 2023-07-06
_audit_creation_method
;
Olex2 1.5-beta
(compiled 2022.04.07 svn.rca3783a0 for OlexSys, GUI svn.r6439)
;
_audit_update_record
;
2024-05-08 deposited with the CCDC.	2024-09-16 downloaded from the CCDC.
;
_cell_angle_alpha 90
_cell_angle_beta 102.601(4)
_cell_angle_gamma 90
_cell_formula_units_Z 4
_cell_length_a 7.9801(3)
_cell_length_b 17.8286(8)
_cell_length_c 15.0481(7)
_cell_measurement_reflns_used 4888
_cell_measurement_temperature 149.99(10)
_cell_measurement_theta_max 73.2750
_cell_measurement_theta_min 2.9620
_cell_volume 2089.38(16)
_computing_cell_refinement 'CrysAlisPro 1.171.38.43f (Rigaku OD, 2015)'
_computing_data_collection 'CrysAlisPro 1.171.38.43f (Rigaku OD, 2015)'
_computing_data_reduction 'CrysAlisPro 1.171.38.43f (Rigaku OD, 2015)'
_computing_molecular_graphics 'Olex2 1.5-beta (Dolomanov et al., 2009)'
_computing_publication_material 'Olex2 1.5-beta (Dolomanov et al., 2009)'
_computing_structure_refinement 'SHELXL 2018/3 (Sheldrick, 2015)'
_computing_structure_solution 'SHELXT 2018/2 (Sheldrick, 2018)'
_diffrn_ambient_environment N~2~
_diffrn_ambient_temperature 149.99(10)
_diffrn_detector 'CCD plate'
_diffrn_detector_area_resol_mean 5.2684
_diffrn_detector_type AtlasS2
_diffrn_measured_fraction_theta_full 0.999
_diffrn_measured_fraction_theta_max 0.972
_diffrn_measurement_details
;
List of Runs (angles in degrees, time in seconds):

  # Type    Start    End  Width  t~exp~   \w     \q     \k     \f   Frames
#--------------------------------------------------------------------------
  1  \w    -48.00  20.00   1.00    1.00    --  -40.73  77.00  90.00   68
  2  \w   -113.00 -14.00   1.00    1.00    --  -40.73 -57.00-180.00   99
  3  \w     38.00  83.00   1.00    1.00    --   40.73-125.00-150.00   45
  4  \w     57.00 132.00   1.00    1.35    --  106.95 -45.00-150.00   75
  5  \w     91.00 129.00   1.00    1.35    --  106.95 -77.00-150.00   38
  6  \w     81.00 171.00   1.00    1.35    --  106.95  30.00  30.00   90
  7  \w    115.00 178.00   1.00    1.35    --  106.95 125.00   0.00   63
  8  \w    102.00 175.00   1.00    1.35    --  106.95 125.00-150.00   73
  9  \w     50.00  87.00   1.00    1.35    --  106.95 -61.00  90.00   37
 10  \w     77.00 107.00   1.00    1.35    --  106.95 -95.00 120.00   30
 11  \w     28.00  56.00   1.00    1.35    --  106.95 -95.00 120.00   28
;
_diffrn_measurement_device 'four-circle diffractometer'
_diffrn_measurement_device_type 'SuperNova, Dual, Cu at zero, AtlasS2'
_diffrn_measurement_method '\w scans'
_diffrn_orient_matrix_type 'CrysAlisPro convention (1999,Acta A55,543-557)'
_diffrn_orient_matrix_UB_11 0.0535037000
_diffrn_orient_matrix_UB_12 -0.0779770000
_diffrn_orient_matrix_UB_13 0.0404696000
_diffrn_orient_matrix_UB_21 0.0693662000
_diffrn_orient_matrix_UB_22 0.0361742000
_diffrn_orient_matrix_UB_23 0.0940572000
_diffrn_orient_matrix_UB_31 -0.1769866000
_diffrn_orient_matrix_UB_32 -0.0093544000
_diffrn_orient_matrix_UB_33 0.0234100000
_diffrn_radiation_monochromator mirror
_diffrn_radiation_probe x-ray
_diffrn_radiation_type 'Cu K\a'
_diffrn_radiation_wavelength 1.54184
_diffrn_reflns_av_R_equivalents 0.0366
_diffrn_reflns_av_unetI/netI 0.0455
_diffrn_reflns_Laue_measured_fraction_full 0.999
_diffrn_reflns_Laue_measured_fraction_max 0.972
_diffrn_reflns_limit_h_max 6
_diffrn_reflns_limit_h_min -9
_diffrn_reflns_limit_k_max 21
_diffrn_reflns_limit_k_min -21
_diffrn_reflns_limit_l_max 18
_diffrn_reflns_limit_l_min -17
_diffrn_reflns_number 7911
_diffrn_reflns_point_group_measured_fraction_full 0.999
_diffrn_reflns_point_group_measured_fraction_max 0.972
_diffrn_reflns_theta_full 67.684
_diffrn_reflns_theta_max 73.613
_diffrn_reflns_theta_min 3.900
_diffrn_source 'micro-focus sealed X-ray tube'
_diffrn_source_type 'SuperNova (Cu) X-ray Source'
_exptl_absorpt_coefficient_mu 3.527
_exptl_absorpt_correction_T_max 1.00000
_exptl_absorpt_correction_T_min 0.37665
_exptl_absorpt_correction_type multi-scan
_exptl_absorpt_process_details
;
CrysAlisPro 1.171.38.43f (Rigaku Oxford Diffraction, 2015)
Empirical absorption correction using spherical harmonics,
 implemented in SCALE3 ABSPACK scaling algorithm.
;
_exptl_crystal_colour 'light colourless'
_exptl_crystal_density_diffrn 1.498
_exptl_crystal_description block
_exptl_crystal_F_000 960
_exptl_crystal_size_max 0.16
_exptl_crystal_size_mid 0.14
_exptl_crystal_size_min 0.12
_refine_diff_density_max 0.978
_refine_diff_density_min -0.588
_refine_diff_density_rms 0.099
_refine_ls_extinction_method none
_refine_ls_goodness_of_fit_ref 1.071
_refine_ls_hydrogen_treatment constr
_refine_ls_matrix_type full
_refine_ls_number_parameters 272
_refine_ls_number_reflns 4099
_refine_ls_number_restraints 0
_refine_ls_restrained_S_all 1.071
_refine_ls_R_factor_all 0.0553
_refine_ls_R_factor_gt 0.0497
_refine_ls_shift/su_max 0.001
_refine_ls_shift/su_mean 0.000
_refine_ls_structure_factor_coef Fsqd
_refine_ls_weighting_details 'w=1/[\s^2^(Fo^2^)+(0.0806P)^2^+0.6016P] where P=(Fo^2^+2Fc^2^)/3'
_refine_ls_weighting_scheme calc
_refine_ls_wR_factor_gt 0.1321
_refine_ls_wR_factor_ref 0.1378
_reflns_Friedel_coverage 0.000
_reflns_number_gt 3570
_reflns_number_total 4099
_reflns_threshold_expression 'I > 2\s(I)'
_cod_data_source_file d4cc03507k2.cif
_cod_data_source_block qyl-a
_cod_database_code 7133819
_shelx_shelxl_version_number 2018/3
_shelx_space_group_comment
;
The symmetry employed for this shelxl refinement is uniquely defined
by the following loop, which should always be used as a source of
symmetry information in preference to the above space-group names.
They are only intended as comments.
;
_olex2_refinement_description
;
1. Fixed Uiso
 At 1.2 times of:
  All C(H) groups
 At 1.5 times of:
  All C(H,H,H) groups
2.a Aromatic/amide H refined with riding coordinates:
 C2(H2), C3(H3), C4(H4), C5(H5), C6(H6), C8(H8), C9(H9), C10(H10), C11(H11),
 C12(H12), C15(H15), C16(H16), C18(H18), C24(H24), C25(H25), C26(H26), C27(H27)
2.b Idealised Me refined as rotating group:
 C23(H23A,H23B,H23C)
;
_olex2_submission_special_instructions 'No special instructions were received'
_oxdiff_exptl_absorpt_empirical_details
;
Empirical correction (ABSPACK) includes:
- Absorption correction using spherical harmonics
- Frame scaling
- Detector area scaling
;
_oxdiff_exptl_absorpt_empirical_full_max 2.088
_oxdiff_exptl_absorpt_empirical_full_min 0.604

loop_
_space_group_symop_operation_xyz
'x, y, z'
'-x+1/2, y+1/2, -z+1/2'
'-x, -y, -z'
'x-1/2, -y-1/2, z-1/2'

loop_
_atom_site_label
_atom_site_type_symbol
_atom_site_fract_x
_atom_site_fract_y
_atom_site_fract_z
_atom_site_U_iso_or_equiv
_atom_site_adp_type
_atom_site_occupancy
_atom_site_site_symmetry_order
_atom_site_calc_flag
_atom_site_refinement_flags_posn
_atom_site_refinement_flags_adp
_atom_site_refinement_flags_occupancy
_atom_site_disorder_assembly
_atom_site_disorder_group
Br1 Br 0.87509(5) 0.60182(2) 0.42002(2) 0.03655(15) Uani 1 1 d . . . . .
P1 P 0.46844(8) 0.64120(4) 0.80487(4) 0.01748(17) Uani 1 1 d . . . . .
O1 O 0.5971(3) 0.67429(12) 0.88097(13) 0.0246(4) Uani 1 1 d . . . . .
C1 C 0.3854(3) 0.70983(15) 0.71714(18) 0.0198(5) Uani 1 1 d . . . . .
C2 C 0.4474(4) 0.78260(16) 0.7312(2) 0.0244(6) Uani 1 1 d . . . . .
H2 H 0.526478 0.795180 0.786078 0.029 Uiso 1 1 calc R U . . .
C3 C 0.3938(4) 0.83684(17) 0.6653(2) 0.0294(6) Uani 1 1 d . . . . .
H3 H 0.436314 0.886629 0.674931 0.035 Uiso 1 1 calc R U . . .
C4 C 0.2786(4) 0.81865(17) 0.5854(2) 0.0277(6) Uani 1 1 d . . . . .
H4 H 0.244459 0.855685 0.539583 0.033 Uiso 1 1 calc R U . . .
C5 C 0.2127(4) 0.74665(18) 0.5719(2) 0.0270(6) Uani 1 1 d . . . . .
H5 H 0.131393 0.734614 0.517602 0.032 Uiso 1 1 calc R U . . .
C6 C 0.2660(4) 0.69207(17) 0.63788(19) 0.0242(6) Uani 1 1 d . . . . .
H6 H 0.220857 0.642661 0.628899 0.029 Uiso 1 1 calc R U . . .
C7 C 0.2751(4) 0.61164(15) 0.84031(19) 0.0211(6) Uani 1 1 d . . . . .
C8 C 0.2504(4) 0.64176(17) 0.9217(2) 0.0266(6) Uani 1 1 d . . . . .
H8 H 0.333914 0.674710 0.955707 0.032 Uiso 1 1 calc R U . . .
C9 C 0.1051(5) 0.6241(2) 0.9534(2) 0.0366(8) Uani 1 1 d . . . . .
H9 H 0.089578 0.644216 1.009515 0.044 Uiso 1 1 calc R U . . .
C10 C -0.0175(4) 0.5770(2) 0.9029(3) 0.0380(8) Uani 1 1 d . . . . .
H10 H -0.117853 0.565065 0.924254 0.046 Uiso 1 1 calc R U . . .
C11 C 0.0055(4) 0.54704(19) 0.8212(2) 0.0336(7) Uani 1 1 d . . . . .
H11 H -0.079019 0.514746 0.786800 0.040 Uiso 1 1 calc R U . . .
C12 C 0.1515(4) 0.56426(17) 0.7900(2) 0.0266(6) Uani 1 1 d . . . . .
H12 H 0.167377 0.543727 0.734168 0.032 Uiso 1 1 calc R U . . .
C13 C 0.5463(3) 0.56089(15) 0.75019(18) 0.0186(5) Uani 1 1 d . . . . .
C14 C 0.6199(3) 0.57147(15) 0.67041(18) 0.0185(5) Uani 1 1 d . . . . .
C15 C 0.6783(4) 0.64179(16) 0.6474(2) 0.0227(6) Uani 1 1 d . . . . .
H15 H 0.663925 0.684202 0.683192 0.027 Uiso 1 1 calc R U . . .
C16 C 0.7554(4) 0.65132(17) 0.5747(2) 0.0253(6) Uani 1 1 d . . . . .
H16 H 0.793436 0.699371 0.560182 0.030 Uiso 1 1 calc R U . . .
C17 C 0.7761(4) 0.58849(18) 0.5230(2) 0.0245(6) Uani 1 1 d . . . . .
C18 C 0.7277(4) 0.51867(17) 0.54462(19) 0.0239(6) Uani 1 1 d . . . . .
H18 H 0.745157 0.476891 0.508521 0.029 Uiso 1 1 calc R U . . .
C19 C 0.6517(3) 0.50782(15) 0.62008(19) 0.0204(5) Uani 1 1 d . . . . .
C20 C 0.6149(3) 0.43335(15) 0.6498(2) 0.0212(6) Uani 1 1 d . . . . .
C21 C 0.5692(3) 0.42490(16) 0.7348(2) 0.0223(6) Uani 1 1 d . . . . .
C22 C 0.5405(3) 0.49063(16) 0.78662(19) 0.0213(6) Uani 1 1 d . . . . .
C23 C 0.5115(4) 0.47814(18) 0.8813(2) 0.0268(6) Uani 1 1 d . . . . .
H23A H 0.397477 0.456257 0.877386 0.040 Uiso 1 1 calc R U . . .
H23B H 0.519004 0.526186 0.913584 0.040 Uiso 1 1 calc R U . . .
H23C H 0.599249 0.443853 0.914499 0.040 Uiso 1 1 calc R U . . .
C24 C 0.5410(4) 0.35188(17) 0.7649(2) 0.0286(6) Uani 1 1 d . . . . .
H24 H 0.512561 0.345613 0.822503 0.034 Uiso 1 1 calc R U . . .
C25 C 0.5537(4) 0.29005(17) 0.7132(2) 0.0326(7) Uani 1 1 d . . . . .
H25 H 0.531922 0.241553 0.734295 0.039 Uiso 1 1 calc R U . . .
C26 C 0.5990(4) 0.29857(17) 0.6289(2) 0.0315(7) Uani 1 1 d . . . . .
H26 H 0.608496 0.255691 0.592872 0.038 Uiso 1 1 calc R U . . .
C27 C 0.6300(4) 0.36893(17) 0.5981(2) 0.0272(6) Uani 1 1 d . . . . .
H27 H 0.661974 0.373997 0.541215 0.033 Uiso 1 1 calc R U . . .

loop_
_atom_site_aniso_label
_atom_site_aniso_U_11
_atom_site_aniso_U_22
_atom_site_aniso_U_33
_atom_site_aniso_U_23
_atom_site_aniso_U_13
_atom_site_aniso_U_12
Br1 0.0368(2) 0.0473(3) 0.0306(2) 0.00347(14) 0.01827(16) -0.00128(14)
P1 0.0181(3) 0.0180(3) 0.0159(3) -0.0005(2) 0.0025(2) 0.0004(2)
O1 0.0242(10) 0.0265(10) 0.0213(10) -0.0031(8) 0.0008(8) -0.0021(8)
C1 0.0225(13) 0.0181(12) 0.0192(13) 0.0014(10) 0.0054(10) 0.0032(10)
C2 0.0243(14) 0.0236(14) 0.0254(14) -0.0029(11) 0.0058(11) 0.0013(11)
C3 0.0362(17) 0.0200(13) 0.0344(17) -0.0009(12) 0.0132(13) 0.0015(12)
C4 0.0333(16) 0.0261(14) 0.0256(15) 0.0081(12) 0.0109(12) 0.0110(12)
C5 0.0274(15) 0.0325(15) 0.0207(14) 0.0004(12) 0.0041(11) 0.0073(12)
C6 0.0269(14) 0.0222(13) 0.0227(14) -0.0002(11) 0.0038(11) 0.0008(11)
C7 0.0218(14) 0.0204(13) 0.0209(14) 0.0043(10) 0.0044(11) 0.0051(10)
C8 0.0273(15) 0.0282(15) 0.0245(15) 0.0012(12) 0.0063(11) 0.0061(12)
C9 0.0381(19) 0.0417(18) 0.0348(18) 0.0059(15) 0.0186(15) 0.0140(15)
C10 0.0257(16) 0.0437(19) 0.048(2) 0.0149(16) 0.0153(15) 0.0083(14)
C11 0.0184(14) 0.0318(16) 0.048(2) 0.0097(14) 0.0024(13) 0.0040(12)
C12 0.0242(15) 0.0267(14) 0.0282(15) 0.0020(12) 0.0044(12) 0.0035(11)
C13 0.0150(12) 0.0209(13) 0.0189(13) -0.0003(10) 0.0016(10) 0.0002(9)
C14 0.0138(12) 0.0206(13) 0.0199(13) 0.0016(10) 0.0013(10) 0.0004(9)
C15 0.0229(13) 0.0190(13) 0.0275(14) -0.0001(11) 0.0079(11) 0.0010(10)
C16 0.0240(14) 0.0237(14) 0.0291(15) 0.0033(12) 0.0078(11) 0.0000(11)
C17 0.0193(13) 0.0342(15) 0.0205(14) 0.0035(12) 0.0053(11) 0.0021(11)
C18 0.0220(13) 0.0252(14) 0.0242(14) -0.0034(11) 0.0046(11) 0.0023(11)
C19 0.0171(12) 0.0199(13) 0.0222(13) -0.0014(10) 0.0002(10) 0.0028(10)
C20 0.0158(12) 0.0202(13) 0.0263(14) -0.0022(11) 0.0015(10) 0.0028(10)
C21 0.0165(13) 0.0206(13) 0.0292(15) 0.0023(11) 0.0036(11) 0.0018(10)
C22 0.0153(12) 0.0244(13) 0.0236(13) 0.0024(11) 0.0029(10) 0.0026(10)
C23 0.0294(15) 0.0274(14) 0.0242(14) 0.0096(11) 0.0071(11) 0.0072(12)
C24 0.0262(15) 0.0234(14) 0.0373(17) 0.0066(13) 0.0094(13) 0.0028(11)
C25 0.0266(15) 0.0163(13) 0.054(2) 0.0050(13) 0.0076(14) 0.0019(11)
C26 0.0266(15) 0.0208(14) 0.0465(19) -0.0067(13) 0.0065(13) 0.0021(11)
C27 0.0266(15) 0.0237(14) 0.0318(16) -0.0035(12) 0.0074(12) 0.0040(11)

loop_
_atom_type_symbol
_atom_type_description
_atom_type_scat_dispersion_real
_atom_type_scat_dispersion_imag
_atom_type_scat_source
C C 0.0181 0.0091 'International Tables Vol C Tables 4.2.6.8 and 6.1.1.4'
H H 0.0000 0.0000 'International Tables Vol C Tables 4.2.6.8 and 6.1.1.4'
Br Br -0.6763 1.2805 'International Tables Vol C Tables 4.2.6.8 and 6.1.1.4'
O O 0.0492 0.0322 'International Tables Vol C Tables 4.2.6.8 and 6.1.1.4'
P P 0.2955 0.4335 'International Tables Vol C Tables 4.2.6.8 and 6.1.1.4'

loop_
_geom_angle_atom_site_label_1
_geom_angle_atom_site_label_2
_geom_angle_atom_site_label_3
_geom_angle
_geom_angle_site_symmetry_1
_geom_angle_site_symmetry_3
_geom_angle_publ_flag
O1 P1 C1 112.00(13) . . ?
O1 P1 C7 112.20(13) . . ?
O1 P1 C13 114.40(12) . . ?
C1 P1 C7 102.14(13) . . ?
C1 P1 C13 107.86(12) . . ?
C7 P1 C13 107.40(13) . . ?
C2 C1 P1 117.2(2) . . ?
C2 C1 C6 119.9(3) . . ?
C6 C1 P1 122.9(2) . . ?
C1 C2 H2 120.0 . . ?
C3 C2 C1 119.9(3) . . ?
C3 C2 H2 120.0 . . ?
C2 C3 H3 119.9 . . ?
C4 C3 C2 120.1(3) . . ?
C4 C3 H3 119.9 . . ?
C3 C4 H4 119.9 . . ?
C3 C4 C5 120.2(3) . . ?
C5 C4 H4 119.9 . . ?
C4 C5 H5 120.1 . . ?
C4 C5 C6 119.8(3) . . ?
C6 C5 H5 120.1 . . ?
C1 C6 H6 120.0 . . ?
C5 C6 C1 119.9(3) . . ?
C5 C6 H6 120.0 . . ?
C8 C7 P1 116.1(2) . . ?
C8 C7 C12 119.6(3) . . ?
C12 C7 P1 124.3(2) . . ?
C7 C8 H8 119.8 . . ?
C9 C8 C7 120.5(3) . . ?
C9 C8 H8 119.8 . . ?
C8 C9 H9 120.2 . . ?
C8 C9 C10 119.6(3) . . ?
C10 C9 H9 120.2 . . ?
C9 C10 H10 119.8 . . ?
C9 C10 C11 120.4(3) . . ?
C11 C10 H10 119.8 . . ?
C10 C11 H11 120.0 . . ?
C12 C11 C10 120.0(3) . . ?
C12 C11 H11 120.0 . . ?
C7 C12 H12 120.0 . . ?
C11 C12 C7 120.0(3) . . ?
C11 C12 H12 120.0 . . ?
C14 C13 P1 120.5(2) . . ?
C22 C13 P1 119.4(2) . . ?
C22 C13 C14 120.1(2) . . ?
C15 C14 C13 122.1(3) . . ?
C15 C14 C19 118.3(3) . . ?
C19 C14 C13 119.2(2) . . ?
C14 C15 H15 118.8 . . ?
C16 C15 C14 122.3(3) . . ?
C16 C15 H15 118.8 . . ?
C15 C16 H16 120.9 . . ?
C15 C16 C17 118.1(3) . . ?
C17 C16 H16 120.9 . . ?
C16 C17 Br1 118.4(2) . . ?
C18 C17 Br1 119.9(2) . . ?
C18 C17 C16 121.8(3) . . ?
C17 C18 H18 119.7 . . ?
C17 C18 C19 120.7(3) . . ?
C19 C18 H18 119.7 . . ?
C14 C19 C20 119.7(3) . . ?
C18 C19 C14 118.6(3) . . ?
C18 C19 C20 121.6(3) . . ?
C21 C20 C19 119.1(3) . . ?
C27 C20 C19 121.9(3) . . ?
C27 C20 C21 118.9(3) . . ?
C20 C21 C22 120.1(3) . . ?
C24 C21 C20 118.6(3) . . ?
C24 C21 C22 121.2(3) . . ?
C13 C22 C21 119.9(3) . . ?
C13 C22 C23 122.5(3) . . ?
C21 C22 C23 117.5(3) . . ?
C22 C23 H23A 109.5 . . ?
C22 C23 H23B 109.5 . . ?
C22 C23 H23C 109.5 . . ?
H23A C23 H23B 109.5 . . ?
H23A C23 H23C 109.5 . . ?
H23B C23 H23C 109.5 . . ?
C21 C24 H24 119.1 . . ?
C25 C24 C21 121.7(3) . . ?
C25 C24 H24 119.1 . . ?
C24 C25 H25 120.2 . . ?
C24 C25 C26 119.6(3) . . ?
C26 C25 H25 120.2 . . ?
C25 C26 H26 119.9 . . ?
C27 C26 C25 120.2(3) . . ?
C27 C26 H26 119.9 . . ?
C20 C27 H27 119.5 . . ?
C26 C27 C20 120.9(3) . . ?
C26 C27 H27 119.5 . . ?

loop_
_geom_bond_atom_site_label_1
_geom_bond_atom_site_label_2
_geom_bond_distance
_geom_bond_site_symmetry_2
_geom_bond_publ_flag
Br1 C17 1.902(3) . ?
P1 O1 1.483(2) . ?
P1 C1 1.816(3) . ?
P1 C7 1.817(3) . ?
P1 C13 1.827(3) . ?
C1 C2 1.388(4) . ?
C1 C6 1.391(4) . ?
C2 H2 0.9500 . ?
C2 C3 1.385(4) . ?
C3 H3 0.9500 . ?
C3 C4 1.384(4) . ?
C4 H4 0.9500 . ?
C4 C5 1.385(5) . ?
C5 H5 0.9500 . ?
C5 C6 1.389(4) . ?
C6 H6 0.9500 . ?
C7 C8 1.390(4) . ?
C7 C12 1.391(4) . ?
C8 H8 0.9500 . ?
C8 C9 1.383(5) . ?
C9 H9 0.9500 . ?
C9 C10 1.384(6) . ?
C10 H10 0.9500 . ?
C10 C11 1.389(5) . ?
C11 H11 0.9500 . ?
C11 C12 1.382(5) . ?
C12 H12 0.9500 . ?
C13 C14 1.459(4) . ?
C13 C22 1.372(4) . ?
C14 C15 1.407(4) . ?
C14 C19 1.418(4) . ?
C15 H15 0.9500 . ?
C15 C16 1.378(4) . ?
C16 H16 0.9500 . ?
C16 C17 1.394(4) . ?
C17 C18 1.364(4) . ?
C18 H18 0.9500 . ?
C18 C19 1.412(4) . ?
C19 C20 1.452(4) . ?
C20 C21 1.413(4) . ?
C20 C27 1.407(4) . ?
C21 C22 1.453(4) . ?
C21 C24 1.412(4) . ?
C22 C23 1.509(4) . ?
C23 H23A 0.9800 . ?
C23 H23B 0.9800 . ?
C23 H23C 0.9800 . ?
C24 H24 0.9500 . ?
C24 C25 1.365(5) . ?
C25 H25 0.9500 . ?
C25 C26 1.401(5) . ?
C26 H26 0.9500 . ?
C26 C27 1.378(5) . ?
C27 H27 0.9500 . ?

loop_
_geom_torsion_atom_site_label_1
_geom_torsion_atom_site_label_2
_geom_torsion_atom_site_label_3
_geom_torsion_atom_site_label_4
_geom_torsion
_geom_torsion_site_symmetry_1
_geom_torsion_site_symmetry_2
_geom_torsion_site_symmetry_3
_geom_torsion_site_symmetry_4
_geom_torsion_publ_flag
Br1 C17 C18 C19 -179.1(2) . . . . ?
P1 C1 C2 C3 177.6(2) . . . . ?
P1 C1 C6 C5 -177.5(2) . . . . ?
P1 C7 C8 C9 178.5(2) . . . . ?
P1 C7 C12 C11 -177.7(2) . . . . ?
P1 C13 C14 C15 18.1(4) . . . . ?
P1 C13 C14 C19 -169.1(2) . . . . ?
P1 C13 C22 C21 167.7(2) . . . . ?
P1 C13 C22 C23 -14.6(4) . . . . ?
O1 P1 C1 C2 -0.8(3) . . . . ?
O1 P1 C1 C6 178.5(2) . . . . ?
O1 P1 C7 C8 17.7(3) . . . . ?
O1 P1 C7 C12 -164.8(2) . . . . ?
O1 P1 C13 C14 -92.9(2) . . . . ?
O1 P1 C13 C22 84.9(2) . . . . ?
C1 P1 C7 C8 -102.4(2) . . . . ?
C1 P1 C7 C12 75.1(3) . . . . ?
C1 P1 C13 C14 32.5(2) . . . . ?
C1 P1 C13 C22 -149.7(2) . . . . ?
C1 C2 C3 C4 0.0(5) . . . . ?
C2 C1 C6 C5 1.8(4) . . . . ?
C2 C3 C4 C5 1.7(5) . . . . ?
C3 C4 C5 C6 -1.6(5) . . . . ?
C4 C5 C6 C1 -0.2(5) . . . . ?
C6 C1 C2 C3 -1.8(4) . . . . ?
C7 P1 C1 C2 119.4(2) . . . . ?
C7 P1 C1 C6 -61.2(3) . . . . ?
C7 P1 C13 C14 141.9(2) . . . . ?
C7 P1 C13 C22 -40.3(2) . . . . ?
C7 C8 C9 C10 -1.0(5) . . . . ?
C8 C7 C12 C11 -0.4(4) . . . . ?
C8 C9 C10 C11 0.5(5) . . . . ?
C9 C10 C11 C12 0.0(5) . . . . ?
C10 C11 C12 C7 -0.1(5) . . . . ?
C12 C7 C8 C9 0.9(4) . . . . ?
C13 P1 C1 C2 -127.6(2) . . . . ?
C13 P1 C1 C6 51.8(3) . . . . ?
C13 P1 C7 C8 144.3(2) . . . . ?
C13 P1 C7 C12 -38.3(3) . . . . ?
C13 C14 C15 C16 176.8(3) . . . . ?
C13 C14 C19 C18 -178.2(2) . . . . ?
C13 C14 C19 C20 -1.6(4) . . . . ?
C14 C13 C22 C21 -14.5(4) . . . . ?
C14 C13 C22 C23 163.2(3) . . . . ?
C14 C15 C16 C17 -0.3(4) . . . . ?
C14 C19 C20 C21 -8.2(4) . . . . ?
C14 C19 C20 C27 174.4(3) . . . . ?
C15 C14 C19 C18 -5.1(4) . . . . ?
C15 C14 C19 C20 171.5(2) . . . . ?
C15 C16 C17 Br1 177.8(2) . . . . ?
C15 C16 C17 C18 -2.3(4) . . . . ?
C16 C17 C18 C19 1.0(4) . . . . ?
C17 C18 C19 C14 2.8(4) . . . . ?
C17 C18 C19 C20 -173.8(3) . . . . ?
C18 C19 C20 C21 168.3(2) . . . . ?
C18 C19 C20 C27 -9.1(4) . . . . ?
C19 C14 C15 C16 3.9(4) . . . . ?
C19 C20 C21 C22 7.0(4) . . . . ?
C19 C20 C21 C24 -177.2(3) . . . . ?
C19 C20 C27 C26 178.1(3) . . . . ?
C20 C21 C22 C13 4.5(4) . . . . ?
C20 C21 C22 C23 -173.3(3) . . . . ?
C20 C21 C24 C25 -1.3(4) . . . . ?
C21 C20 C27 C26 0.7(4) . . . . ?
C21 C24 C25 C26 1.3(5) . . . . ?
C22 C13 C14 C15 -159.7(3) . . . . ?
C22 C13 C14 C19 13.1(4) . . . . ?
C22 C21 C24 C25 174.5(3) . . . . ?
C24 C21 C22 C13 -171.2(3) . . . . ?
C24 C21 C22 C23 10.9(4) . . . . ?
C24 C25 C26 C27 -0.3(5) . . . . ?
C25 C26 C27 C20 -0.7(5) . . . . ?
C27 C20 C21 C22 -175.6(3) . . . . ?
C27 C20 C21 C24 0.3(4) . . . . ?
